data_7243839
loop_
_publ_author_name
'Haneda, Tsuyoshi'
'Matsuno, Shinya'
'Yamamoto, Hisanao'
'Ohtsu, Hiroyoshi'
'Kawano, Masaki'

_publ_section_title
;
 Latency control of chemical reactions in polymerization of epoxy resins
 using a hydrogen bonding network
;
_journal_issue 44
_journal_name_full CrystEngComm
_journal_page_first 7717
_journal_page_last 7719
_journal_paper_doi 10.1039/D1CE01163D
_journal_volume 23
_journal_year 2021
_chemical_formula_moiety '2(C16 H36 P), C10 H4 O8'
_chemical_formula_sum 'C42 H76 O8 P2'
_chemical_formula_weight 770.96
_space_group_crystal_system orthorhombic
_space_group_IT_number 68
_space_group_name_Hall '-C 2a 2ac'
_space_group_name_H-M_alt 'C c c a :2'
_atom_sites_solution_hydrogens geom
_atom_sites_solution_primary dual
_audit_creation_date 2021-06-23
_audit_creation_method
;
Olex2 1.3
(compiled 2020.11.12 svn.r5f609507 for OlexSys, GUI svn.r6272)
;
_audit_update_record
;
2021-06-28 deposited with the CCDC.	2021-10-14 downloaded from the CCDC.
;
_cell_angle_alpha 90
_cell_angle_beta 90
_cell_angle_gamma 90
_cell_formula_units_Z 4
_cell_length_a 19.1921(7)
_cell_length_b 20.0035(8)
_cell_length_c 11.7616(4)
_cell_measurement_reflns_used 3634
_cell_measurement_temperature 223
_cell_measurement_theta_max 74.5440
_cell_measurement_theta_min 4.4230
_cell_volume 4515.4(3)
_computing_cell_refinement 'CrysAlisPro 1.171.40.67a (Rigaku OD, 2019)'
_computing_data_collection 'CrysAlisPro 1.171.40.67a (Rigaku OD, 2019)'
_computing_data_reduction 'CrysAlisPro 1.171.40.67a (Rigaku OD, 2019)'
_computing_molecular_graphics 'Olex2 1.3 (Dolomanov et al., 2009)'
_computing_publication_material 'Olex2 1.3 (Dolomanov et al., 2009)'
_computing_structure_refinement 'SHELXL 2018/3 (Sheldrick, 2015)'
_computing_structure_solution 'SHELXT 2018/2 (Sheldrick, 2018)'
_diffrn_ambient_temperature 223
_diffrn_detector 'Rigaku HyPix-6000 area detector'
_diffrn_detector_area_resol_mean 10.0
_diffrn_detector_type 'HPC area detector'
_diffrn_measured_fraction_theta_full 0.998
_diffrn_measured_fraction_theta_max 0.969
_diffrn_measurement_details
;
List of Runs (angles in degrees, time in seconds):

  # Type    Start    End  Width  t~exp~   \w     \q     \k     \f   Frames
#--------------------------------------------------------------------------
  1  \w    -25.00  67.00   0.50   11.00    --   47.00 -71.00 -37.00  184
  2  \w   -106.00 -29.00   0.50   38.00    -- -102.00  96.00-171.00  154
  3  \w    -93.00 -29.00   0.50   38.00    -- -102.00  71.00  93.00  128
  4  \w    -69.00 -29.00   0.50   38.00    -- -102.00  59.00 -43.00   80
  5  \w     40.00  91.00   0.50   38.00    --  104.75 -71.00 -37.00  102
  6  \w    -12.00  14.00   0.50   11.00    --  -47.00  19.00-120.00   52
  7  \w   -109.00 -81.00   0.50   11.00    --  -47.00-125.00 120.00   56
  8  \w      2.00  27.00   0.50   11.00    --  -47.00  19.00  90.00   50
  9  \w    -63.00 -37.00   0.50   38.00    -- -102.00  61.00  60.00   52
 10  \w     32.00  74.00   0.50   38.00    --  104.75 -61.00 -90.00   84
 11  \w     32.00  57.00   0.50   38.00    --  104.75 -61.00  30.00   50
 12  \w    113.00 165.00   0.50   38.00    --  104.75  45.00-120.00  104
 13  \w     32.00  63.00   0.50   38.00    --  104.75 -61.00 150.00   62
 14  \w     37.00  65.00   0.50   38.00    --  104.75 -61.00 120.00   56
;
_diffrn_measurement_device 'four-circle diffractometer'
_diffrn_measurement_device_type 'Rigaku XtaLAB Synergy-DW'
_diffrn_measurement_method '\w scans'
_diffrn_orient_matrix_type 'CrysAlisPro convention (1999,Acta A55,543-557)'
_diffrn_orient_matrix_UB_11 -0.0564600000
_diffrn_orient_matrix_UB_12 0.0504090000
_diffrn_orient_matrix_UB_13 0.0362262000
_diffrn_orient_matrix_UB_21 -0.0297423000
_diffrn_orient_matrix_UB_22 -0.0515893000
_diffrn_orient_matrix_UB_23 0.0842296000
_diffrn_orient_matrix_UB_31 0.0487109000
_diffrn_orient_matrix_UB_32 0.0269201000
_diffrn_orient_matrix_UB_33 0.0935760000
_diffrn_radiation_monochromator 'multi-layer mirror optics'
_diffrn_radiation_probe x-ray
_diffrn_radiation_type 'Cu K\a'
_diffrn_radiation_wavelength 1.54184
_diffrn_reflns_av_R_equivalents 0.0425
_diffrn_reflns_av_unetI/netI 0.0435
_diffrn_reflns_Laue_measured_fraction_full 0.998
_diffrn_reflns_Laue_measured_fraction_max 0.969
_diffrn_reflns_limit_h_max 23
_diffrn_reflns_limit_h_min -22
_diffrn_reflns_limit_k_max 24
_diffrn_reflns_limit_k_min -21
_diffrn_reflns_limit_l_max 14
_diffrn_reflns_limit_l_min -8
_diffrn_reflns_number 9289
_diffrn_reflns_point_group_measured_fraction_full 0.998
_diffrn_reflns_point_group_measured_fraction_max 0.969
_diffrn_reflns_theta_full 67.684
_diffrn_reflns_theta_max 76.063
_diffrn_reflns_theta_min 4.421
_diffrn_source 'rotating anode X-ray generator'
_diffrn_source_type PhotonJet-DW
_exptl_absorpt_coefficient_mu 1.242
_exptl_absorpt_correction_T_max 1.00000
_exptl_absorpt_correction_T_min 0.77903
_exptl_absorpt_correction_type multi-scan
_exptl_absorpt_process_details
;
CrysAlisPro 1.171.40.67a (Rigaku Oxford Diffraction, 2019)
Empirical absorption correction using spherical harmonics,
 implemented in SCALE3 ABSPACK scaling algorithm.
;
_exptl_crystal_colour colourless
_exptl_crystal_colour_primary colourless
_exptl_crystal_density_diffrn 1.134
_exptl_crystal_description block
_exptl_crystal_F_000 1688
_exptl_crystal_size_max 0.089
_exptl_crystal_size_mid 0.078
_exptl_crystal_size_min 0.048
_refine_diff_density_max 0.223
_refine_diff_density_min -0.340
_refine_diff_density_rms 0.041
_refine_ls_extinction_method none
_refine_ls_goodness_of_fit_ref 1.066
_refine_ls_hydrogen_treatment constr
_refine_ls_matrix_type full
_refine_ls_number_parameters 122
_refine_ls_number_reflns 2301
_refine_ls_number_restraints 0
_refine_ls_restrained_S_all 1.066
_refine_ls_R_factor_all 0.0678
_refine_ls_R_factor_gt 0.0507
_refine_ls_shift/su_max 0.000
_refine_ls_shift/su_mean 0.000
_refine_ls_structure_factor_coef Fsqd
_refine_ls_weighting_details 'w=1/[\s^2^(Fo^2^)+(0.0698P)^2^+2.1465P] where P=(Fo^2^+2Fc^2^)/3'
_refine_ls_weighting_scheme calc
_refine_ls_wR_factor_gt 0.1367
_refine_ls_wR_factor_ref 0.1489
_reflns_Friedel_coverage 0.000
_reflns_number_gt 1668
_reflns_number_total 2301
_reflns_threshold_expression 'I > 2\s(I)'
_cod_data_source_file d1ce01163d2.cif
_cod_data_source_block han_pym-50
_cod_depositor_comments 'Adding full bibliography for 7243835--7243841.cif.'
_cod_original_sg_symbol_Hall '-C 2b 2bc'
_cod_original_sg_symbol_H-M 'C c c e'
_cod_database_code 7243839
_shelx_shelxl_version_number 2018/3
_chemical_oxdiff_formula 'C42 H78 O8 P2'
_shelx_space_group_comment
;
The symmetry employed for this shelxl refinement is uniquely defined
by the following loop, which should always be used as a source of
symmetry information in preference to the above space-group names.
They are only intended as comments.
;
_reflns_odcompleteness_completeness 99.74
_reflns_odcompleteness_iscentric 1
_reflns_odcompleteness_theta 68.13
_olex2_refinement_description
;
1. Fixed Uiso
 At 1.2 times of:
  All C(H) groups, All C(H,H) groups
 At 1.5 times of:
  All C(H,H,H) groups, All O(H) groups
2. Others
 Fixed Sof: H1(0.5)
3.a Secondary CH2 refined with riding coordinates:
 C1(H1A,H1B), C5(H5A,H5B), C2(H2A,H2B), C6(H6A,H6B), C3(H3A,H3B), C7(H7A,H7B)
3.b Aromatic/amide H refined with riding coordinates:
 C9(H9)
3.c Idealised Me refined as rotating group:
 C4(H4A,H4B,H4C), C8(H8A,H8B,H8C)
3.d Idealised tetrahedral OH refined as rotating group:
 O1(H1)
;
_olex2_submission_special_instructions 'No special instructions were received'
_oxdiff_exptl_absorpt_empirical_details
;
Empirical correction (ABSPACK) includes:
- Absorption correction using spherical harmonics
- Frame scaling
;
_oxdiff_exptl_absorpt_empirical_full_max 1.555
_oxdiff_exptl_absorpt_empirical_full_min 0.620

loop_
_space_group_symop_operation_xyz
'x, y, z'
'-x+1/2, -y, z'
'-x, y, -z+1/2'
'x+1/2, -y, -z+1/2'
'x+1/2, y+1/2, z'
'-x+1, -y+1/2, z'
'-x+1/2, y+1/2, -z+1/2'
'x+1, -y+1/2, -z+1/2'
'-x, -y, -z'
'x-1/2, y, -z'
'x, -y, z-1/2'
'-x-1/2, y, z-1/2'
'-x+1/2, -y+1/2, -z'
'x, y+1/2, -z'
'x+1/2, -y+1/2, z-1/2'
'-x, y+1/2, z-1/2'

loop_
_atom_site_label
_atom_site_type_symbol
_atom_site_fract_x
_atom_site_fract_y
_atom_site_fract_z
_atom_site_U_iso_or_equiv
_atom_site_adp_type
_atom_site_occupancy
_atom_site_site_symmetry_order
_atom_site_calc_flag
_atom_site_refinement_flags_posn
_atom_site_refinement_flags_adp
_atom_site_refinement_flags_occupancy
_atom_site_disorder_assembly
_atom_site_disorder_group
P1 P 0.750000 0.500000 0.49797(5) 0.0450(2) Uani 1 2 d S T P . .
O2 O 0.64886(13) 0.63886(13) 0.24312(17) 0.1107(8) Uani 1 1 d . . . . .
C1 C 0.68102(10) 0.47159(10) 0.40690(16) 0.0496(5) Uani 1 1 d . . . . .
H1A H 0.664895 0.509399 0.360906 0.060 Uiso 1 1 calc R U . . .
H1B H 0.699913 0.437955 0.354749 0.060 Uiso 1 1 calc R U . . .
C5 C 0.72135(10) 0.56647(10) 0.58865(16) 0.0517(5) Uani 1 1 d . . . . .
H5A H 0.683654 0.549581 0.636961 0.062 Uiso 1 1 calc R U . . .
H5B H 0.760028 0.579094 0.638635 0.062 Uiso 1 1 calc R U . . .
C9 C 0.56997(15) 0.750000 0.250000 0.0549(7) Uani 1 2 d S T P . .
H9 H 0.618951 0.750000 0.250003 0.066 Uiso 1 2 calc R U P . .
C10 C 0.53653(12) 0.68848(10) 0.24934(15) 0.0542(5) Uani 1 1 d . . . . .
C2 C 0.61852(10) 0.44156(11) 0.46844(18) 0.0563(5) Uani 1 1 d . . . . .
H2A H 0.633913 0.403212 0.513812 0.068 Uiso 1 1 calc R U . . .
H2B H 0.598965 0.474894 0.520495 0.068 Uiso 1 1 calc R U . . .
C6 C 0.69560(11) 0.62901(11) 0.52774(18) 0.0570(5) Uani 1 1 d . . . . .
H6A H 0.731012 0.643688 0.473147 0.068 Uiso 1 1 calc R U . . .
H6B H 0.653170 0.618227 0.485160 0.068 Uiso 1 1 calc R U . . .
O1 O 0.56179(17) 0.56990(10) 0.2489(3) 0.1359(11) Uani 1 1 d . . . . .
H1 H 0.519297 0.572305 0.261371 0.204 Uiso 0.5 1 calc R U P . .
C3 C 0.56257(11) 0.41910(12) 0.3862(2) 0.0662(6) Uani 1 1 d . . . . .
H3A H 0.546483 0.457782 0.342301 0.079 Uiso 1 1 calc R U . . .
H3B H 0.582705 0.386877 0.332699 0.079 Uiso 1 1 calc R U . . .
C7 C 0.68029(12) 0.68549(12) 0.6099(2) 0.0691(6) Uani 1 1 d . . . . .
H7A H 0.648343 0.669347 0.668841 0.083 Uiso 1 1 calc R U . . .
H7B H 0.723715 0.698999 0.647272 0.083 Uiso 1 1 calc R U . . .
C11 C 0.58801(19) 0.62889(15) 0.24814(19) 0.0817(8) Uani 1 1 d . . . . .
C4 C 0.50104(13) 0.38742(17) 0.4447(3) 0.0903(9) Uani 1 1 d . . . . .
H4A H 0.467102 0.373622 0.388295 0.136 Uiso 1 1 calc R U . . .
H4B H 0.479916 0.419535 0.496012 0.136 Uiso 1 1 calc R U . . .
H4C H 0.516490 0.348723 0.487541 0.136 Uiso 1 1 calc R U . . .
C8 C 0.64838(17) 0.74563(13) 0.5521(3) 0.0891(9) Uani 1 1 d . . . . .
H8A H 0.678748 0.760571 0.491305 0.134 Uiso 1 1 calc R U . . .
H8B H 0.642585 0.781366 0.607083 0.134 Uiso 1 1 calc R U . . .
H8C H 0.603316 0.733565 0.520930 0.134 Uiso 1 1 calc R U . . .

loop_
_atom_site_aniso_label
_atom_site_aniso_U_11
_atom_site_aniso_U_22
_atom_site_aniso_U_33
_atom_site_aniso_U_23
_atom_site_aniso_U_13
_atom_site_aniso_U_12
P1 0.0443(4) 0.0519(4) 0.0388(3) 0.000 0.000 -0.0049(3)
O2 0.1015(17) 0.138(2) 0.0925(14) -0.0168(13) -0.0022(12) 0.0651(16)
C1 0.0535(11) 0.0515(10) 0.0438(9) -0.0007(8) -0.0049(8) -0.0007(9)
C5 0.0509(10) 0.0605(12) 0.0439(9) -0.0060(8) 0.0031(8) -0.0085(9)
C9 0.0467(14) 0.0746(19) 0.0434(13) 0.0037(13) 0.000 0.000
C10 0.0735(12) 0.0494(11) 0.0397(9) 0.0022(8) 0.0074(9) 0.0119(9)
C2 0.0505(11) 0.0600(12) 0.0585(11) -0.0032(10) -0.0039(9) -0.0036(10)
C6 0.0564(11) 0.0597(12) 0.0551(11) -0.0074(9) 0.0063(9) -0.0002(10)
O1 0.207(3) 0.0545(11) 0.146(2) 0.0243(12) 0.067(2) 0.0457(15)
C3 0.0609(12) 0.0637(13) 0.0739(14) 0.0108(11) -0.0183(11) -0.0098(10)
C7 0.0669(14) 0.0665(14) 0.0738(15) -0.0183(11) 0.0075(11) -0.0014(11)
C11 0.114(2) 0.0799(18) 0.0515(12) 0.0040(12) 0.0177(14) 0.0392(17)
C4 0.0591(14) 0.100(2) 0.112(2) 0.0042(18) -0.0159(14) -0.0197(14)
C8 0.093(2) 0.0606(14) 0.114(2) -0.0127(14) 0.0162(18) 0.0076(14)

loop_
_atom_type_symbol
_atom_type_description
_atom_type_scat_dispersion_real
_atom_type_scat_dispersion_imag
_atom_type_scat_source
C C 0.0181 0.0091 'International Tables Vol C Tables 4.2.6.8 and 6.1.1.4'
H H 0.0000 0.0000 'International Tables Vol C Tables 4.2.6.8 and 6.1.1.4'
O O 0.0492 0.0322 'International Tables Vol C Tables 4.2.6.8 and 6.1.1.4'
P P 0.2955 0.4335 'International Tables Vol C Tables 4.2.6.8 and 6.1.1.4'

loop_
_exptl_crystal_face_index_h
_exptl_crystal_face_index_k
_exptl_crystal_face_index_l
_exptl_crystal_face_perp_dist
10 7 2 0.0206
-10 8 -1 0.0222
-8 -3 -5 0.0306
8 -10 -1 0.0513
6 6 6 0.0134
-1 1 -8 0.0107
-3 -4 7 0.0367

loop_
_geom_angle_atom_site_label_1
_geom_angle_atom_site_label_2
_geom_angle_atom_site_label_3
_geom_angle
_geom_angle_site_symmetry_1
_geom_angle_site_symmetry_3
_geom_angle_publ_flag
C1 P1 C1 106.74(13) 2_665 . ?
C5 P1 C1 111.34(9) . . ?
C5 P1 C1 110.28(9) . 2_665 ?
C5 P1 C1 111.34(9) 2_665 2_665 ?
C5 P1 C1 110.28(9) 2_665 . ?
C5 P1 C5 106.90(13) . 2_665 ?
P1 C1 H1A 108.5 . . ?
P1 C1 H1B 108.5 . . ?
H1A C1 H1B 107.5 . . ?
C2 C1 P1 114.95(13) . . ?
C2 C1 H1A 108.5 . . ?
C2 C1 H1B 108.5 . . ?
P1 C5 H5A 108.4 . . ?
P1 C5 H5B 108.4 . . ?
H5A C5 H5B 107.5 . . ?
C6 C5 P1 115.41(13) . . ?
C6 C5 H5A 108.4 . . ?
C6 C5 H5B 108.4 . . ?
C10 C9 H9 117.5 8_465 . ?
C10 C9 H9 117.5 . . ?
C10 C9 C10 124.9(3) . 8_465 ?
C9 C10 C10 117.54(14) . 3_655 ?
C9 C10 C11 112.8(2) . . ?
C10 C10 C11 129.66(16) 3_655 . ?
C1 C2 H2A 109.3 . . ?
C1 C2 H2B 109.3 . . ?
H2A C2 H2B 107.9 . . ?
C3 C2 C1 111.82(17) . . ?
C3 C2 H2A 109.3 . . ?
C3 C2 H2B 109.3 . . ?
C5 C6 H6A 109.2 . . ?
C5 C6 H6B 109.2 . . ?
H6A C6 H6B 107.9 . . ?
C7 C6 C5 112.02(18) . . ?
C7 C6 H6A 109.2 . . ?
C7 C6 H6B 109.2 . . ?
C11 O1 H1 109.5 . . ?
C2 C3 H3A 109.0 . . ?
C2 C3 H3B 109.0 . . ?
H3A C3 H3B 107.8 . . ?
C4 C3 C2 112.9(2) . . ?
C4 C3 H3A 109.0 . . ?
C4 C3 H3B 109.0 . . ?
C6 C7 H7A 109.1 . . ?
C6 C7 H7B 109.1 . . ?
H7A C7 H7B 107.8 . . ?
C8 C7 C6 112.6(2) . . ?
C8 C7 H7A 109.1 . . ?
C8 C7 H7B 109.1 . . ?
O2 C11 C10 120.0(3) . . ?
O2 C11 O1 122.8(3) . . ?
O1 C11 C10 117.2(3) . . ?
C3 C4 H4A 109.5 . . ?
C3 C4 H4B 109.5 . . ?
C3 C4 H4C 109.5 . . ?
H4A C4 H4B 109.5 . . ?
H4A C4 H4C 109.5 . . ?
H4B C4 H4C 109.5 . . ?
C7 C8 H8A 109.5 . . ?
C7 C8 H8B 109.5 . . ?
C7 C8 H8C 109.5 . . ?
H8A C8 H8B 109.5 . . ?
H8A C8 H8C 109.5 . . ?
H8B C8 H8C 109.5 . . ?

loop_
_geom_bond_atom_site_label_1
_geom_bond_atom_site_label_2
_geom_bond_distance
_geom_bond_site_symmetry_2
_geom_bond_publ_flag
P1 C1 1.7953(18) . ?
P1 C1 1.7953(18) 2_665 ?
P1 C5 1.7910(19) 2_665 ?
P1 C5 1.7909(19) . ?
O2 C11 1.186(4) . ?
C1 H1A 0.9800 . ?
C1 H1B 0.9800 . ?
C1 C2 1.524(3) . ?
C5 H5A 0.9800 . ?
C5 H5B 0.9800 . ?
C5 C6 1.524(3) . ?
C9 H9 0.9400 . ?
C9 C10 1.388(3) 8_465 ?
C9 C10 1.388(3) . ?
C10 C10 1.402(4) 3_655 ?
C10 C11 1.548(3) . ?
C2 H2A 0.9800 . ?
C2 H2B 0.9800 . ?
C2 C3 1.514(3) . ?
C6 H6A 0.9800 . ?
C6 H6B 0.9800 . ?
C6 C7 1.516(3) . ?
O1 H1 0.8300 . ?
O1 C11 1.283(4) . ?
C3 H3A 0.9800 . ?
C3 H3B 0.9800 . ?
C3 C4 1.507(4) . ?
C7 H7A 0.9800 . ?
C7 H7B 0.9800 . ?
C7 C8 1.512(4) . ?
C4 H4A 0.9700 . ?
C4 H4B 0.9700 . ?
C4 H4C 0.9700 . ?
C8 H8A 0.9700 . ?
C8 H8B 0.9700 . ?
C8 H8C 0.9700 . ?

loop_
_geom_torsion_atom_site_label_1
_geom_torsion_atom_site_label_2
_geom_torsion_atom_site_label_3
_geom_torsion_atom_site_label_4
_geom_torsion
_geom_torsion_site_symmetry_1
_geom_torsion_site_symmetry_2
_geom_torsion_site_symmetry_3
_geom_torsion_site_symmetry_4
_geom_torsion_publ_flag
P1 C1 C2 C3 179.75(15) . . . . ?
P1 C5 C6 C7 -173.39(15) . . . . ?
C1 P1 C1 C2 176.73(19) 2_665 . . . ?
C1 P1 C5 C6 -60.38(17) . . . . ?
C1 P1 C5 C6 57.92(17) 2_665 . . . ?
C1 C2 C3 C4 178.4(2) . . . . ?
C5 P1 C1 C2 55.64(17) 2_665 . . . ?
C5 P1 C1 C2 -62.86(17) . . . . ?
C5 P1 C5 C6 179.11(18) 2_665 . . . ?
C5 C6 C7 C8 -174.6(2) . . . . ?
C9 C10 C11 O2 -3.1(3) . . . . ?
C9 C10 C11 O1 179.2(2) . . . . ?
C10 C9 C10 C10 -0.71(17) 8_465 . . 3_655 ?
C10 C9 C10 C11 179.73(17) 8_465 . . . ?
C10 C10 C11 O2 177.4(3) 3_655 . . . ?
C10 C10 C11 O1 -0.3(4) 3_655 . . . ?

loop_
_exptl_oxdiff_crystal_face_indexfrac_h
_exptl_oxdiff_crystal_face_indexfrac_k
_exptl_oxdiff_crystal_face_indexfrac_l
_exptl_oxdiff_crystal_face_x
_exptl_oxdiff_crystal_face_y
_exptl_oxdiff_crystal_face_z
9.8965 7.3496 1.6793 -0.1274 -0.5321 0.8371
-9.5346 8.1960 -0.9570 0.9168 -0.2199 -0.3334
-8.4733 -3.1333 -5.2796 0.1292 -0.0310 -0.9911
7.6524 -10.1675 -0.7581 -0.9720 0.2331 0.0281
6.4977 5.8676 5.5218 0.1290 -0.0309 0.9912
-0.6261 1.4405 -7.5760 -0.1665 -0.6938 -0.7006
-3.4411 -4.4531 6.8549 0.2181 0.9095 0.3540
